data_4500205
loop_
_publ_author_name
'Ji, Chang-Chun'
'Qin, Ling'
'Li, Yi-Zhi'
'Guo, Zi-Jian'
'Zheng, He-Gen'

_publ_section_title
;
 Effect of Different Imidazole Ancillary Ligands on Supramolecular
 Architectures of a Series of Zn(II) and Cd(II) Complexes with a Bent
 Dicarboxylate Ligand
;
_journal_issue 2
_journal_name_full 'Crystal Growth &amp; Design'
_journal_page_first 480
_journal_paper_doi 10.1021/cg101261f
_journal_volume 11
_journal_year 2011
_chemical_formula_moiety 'C45 H30 F6 N4 O4 Zn'
_chemical_formula_sum 'C45 H30 F6 N4 O4 Zn'
_chemical_formula_weight 870.10
_chemical_name_systematic
; 
 ? 
;
_space_group_IT_number 15
_symmetry_cell_setting monoclinic
_symmetry_space_group_name_Hall '-C 2yc'
_symmetry_space_group_name_H-M 'C 1 2/c 1'
_atom_sites_solution_hydrogens geom
_atom_sites_solution_primary direct
_atom_sites_solution_secondary difmap
_audit_creation_method SHELXL-97
_cell_angle_alpha 90.00
_cell_angle_beta 101.867(2)
_cell_angle_gamma 90.00
_cell_formula_units_Z 8
_cell_length_a 23.685(3)
_cell_length_b 14.647(2)
_cell_length_c 29.080(4)
_cell_measurement_reflns_used 3999
_cell_measurement_temperature 291(2)
_cell_measurement_theta_max 20.139
_cell_measurement_theta_min 2.296
_cell_volume 9873(2)
_computing_cell_refinement SMART
_computing_data_collection 'SMART (Bruker, 2000)'
_computing_data_reduction 'SAINT (Bruker, 2000)'
_computing_molecular_graphics SHELXTL
_computing_publication_material SHELXTL
_computing_structure_refinement SHELXTL
_computing_structure_solution 'SHELXTL (Bruker, 2000)'
_diffrn_ambient_temperature 291(2)
_diffrn_measured_fraction_theta_full 0.997
_diffrn_measured_fraction_theta_max 0.997
_diffrn_measurement_device_type 'Bruker Smart Apex CCD'
_diffrn_measurement_method 'phi and omega scans'
_diffrn_radiation_monochromator graphite
_diffrn_radiation_source 'fine-focus sealed tube'
_diffrn_radiation_type MoK\a
_diffrn_radiation_wavelength 0.71073
_diffrn_reflns_av_R_equivalents 0.0365
_diffrn_reflns_av_sigmaI/netI 0.0425
_diffrn_reflns_limit_h_max 29
_diffrn_reflns_limit_h_min -27
_diffrn_reflns_limit_k_max 18
_diffrn_reflns_limit_k_min -7
_diffrn_reflns_limit_l_max 35
_diffrn_reflns_limit_l_min -34
_diffrn_reflns_number 26454
_diffrn_reflns_theta_full 26.00
_diffrn_reflns_theta_max 26.00
_diffrn_reflns_theta_min 1.72
_exptl_absorpt_coefficient_mu 0.560
_exptl_absorpt_correction_T_max 0.8867
_exptl_absorpt_correction_T_min 0.8589
_exptl_absorpt_correction_type multi-scan
_exptl_absorpt_process_details 'SADABS; Bruker, 2000'
_exptl_crystal_colour colorless
_exptl_crystal_density_diffrn 1.171
_exptl_crystal_density_method 'not measured'
_exptl_crystal_description block
_exptl_crystal_F_000 3552
_exptl_crystal_size_max 0.28
_exptl_crystal_size_mid 0.24
_exptl_crystal_size_min 0.22
_refine_diff_density_max 0.759
_refine_diff_density_min -0.768
_refine_diff_density_rms 0.053
_refine_ls_extinction_method none
_refine_ls_goodness_of_fit_ref 1.048
_refine_ls_hydrogen_treatment constr
_refine_ls_matrix_type full
_refine_ls_number_parameters 541
_refine_ls_number_reflns 9674
_refine_ls_number_restraints 0
_refine_ls_restrained_S_all 1.048
_refine_ls_R_factor_all 0.0662
_refine_ls_R_factor_gt 0.0493
_refine_ls_shift/su_max 0.000
_refine_ls_shift/su_mean 0.000
_refine_ls_structure_factor_coef Fsqd
_refine_ls_weighting_details 'calc w=1/[\s^2^(Fo^2^)+(0.0800P)^2^+1.9900P] where P=(Fo^2^+2Fc^2^)/3'
_refine_ls_weighting_scheme calc
_refine_ls_wR_factor_gt 0.1315
_refine_ls_wR_factor_ref 0.1363
_reflns_number_gt 7184
_reflns_number_total 9674
_reflns_threshold_expression >2sigma(I)
_cod_data_source_file cg101261f_si_002.cif
_cod_data_source_block 4
_cod_original_sg_symbol_H-M 'C 2/c'
_cod_database_code 4500205

loop_
_symmetry_equiv_pos_as_xyz
'x, y, z'
'-x, y, -z+1/2'
'x+1/2, y+1/2, z'
'-x+1/2, y+1/2, -z+1/2'
'-x, -y, -z'
'x, -y, z-1/2'
'-x+1/2, -y+1/2, -z'
'x+1/2, -y+1/2, z-1/2'

loop_
_atom_site_label
_atom_site_type_symbol
_atom_site_fract_x
_atom_site_fract_y
_atom_site_fract_z
_atom_site_U_iso_or_equiv
_atom_site_adp_type
_atom_site_occupancy
_atom_site_symmetry_multiplicity
_atom_site_calc_flag
_atom_site_refinement_flags
C1 C 0.28982(12) 0.1624(2) 0.32769(10) 0.0429(6) Uani 1 1 d .
H1A H 0.2751 0.1242 0.3025 0.051 Uiso 1 1 calc R
C2 C 0.34338(12) 0.2130(2) 0.39381(10) 0.0437(6) Uani 1 1 d .
C3 C 0.30486(13) 0.2803(2) 0.37414(9) 0.0429(6) Uani 1 1 d .
C4 C 0.30386(13) 0.3654(2) 0.39571(9) 0.0423(6) Uani 1 1 d .
H4A H 0.2783 0.4113 0.3829 0.051 Uiso 1 1 calc R
C5 C 0.34400(13) 0.3768(2) 0.43804(10) 0.0497(7) Uani 1 1 d .
H5A H 0.3450 0.4323 0.4538 0.060 Uiso 1 1 calc R
C6 C 0.38240(13) 0.3085(2) 0.45744(10) 0.0466(7) Uani 1 1 d .
H6A H 0.4078 0.3202 0.4857 0.056 Uiso 1 1 calc R
C7 C 0.38458(13) 0.2227(2) 0.43639(10) 0.0454(7) Uani 1 1 d .
H7A H 0.4104 0.1769 0.4491 0.054 Uiso 1 1 calc R
C8 C 0.36573(12) 0.0526(2) 0.36529(10) 0.0426(6) Uani 1 1 d .
H8A H 0.3393 0.0016 0.3579 0.051 Uiso 1 1 calc R
H8B H 0.3886 0.0434 0.3967 0.051 Uiso 1 1 calc R
C9 C 0.40546(12) 0.0559(2) 0.33004(10) 0.0431(6) Uani 1 1 d .
C10 C 0.41123(12) -0.0206(2) 0.30383(9) 0.0419(6) Uani 1 1 d .
H10A H 0.3903 -0.0731 0.3071 0.050 Uiso 1 1 calc R
C11 C 0.44829(12) -0.0194(2) 0.27246(10) 0.0440(6) Uani 1 1 d .
H11A H 0.4519 -0.0712 0.2549 0.053 Uiso 1 1 calc R
C12 C 0.47969(12) 0.05751(19) 0.26708(10) 0.0402(6) Uani 1 1 d .
C13 C 0.47316(13) 0.1371(2) 0.29332(11) 0.0474(7) Uani 1 1 d .
H13A H 0.4933 0.1899 0.2891 0.057 Uiso 1 1 calc R
C14 C 0.43759(13) 0.1369(2) 0.32467(10) 0.0452(7) Uani 1 1 d .
H14A H 0.4342 0.1887 0.3424 0.054 Uiso 1 1 calc R
C15 C 0.19644(12) 0.50913(19) 0.30312(10) 0.0402(6) Uani 1 1 d .
H15A H 0.2237 0.5339 0.2878 0.048 Uiso 1 1 calc R
C16 C 0.12649(13) 0.49879(19) 0.34272(9) 0.0415(6) Uani 1 1 d .
C17 C 0.14170(12) 0.41158(19) 0.33036(9) 0.0384(6) Uani 1 1 d .
C18 C 0.11238(13) 0.3347(2) 0.34139(10) 0.0446(7) Uani 1 1 d .
H18A H 0.1217 0.2766 0.3324 0.053 Uiso 1 1 calc R
C19 C 0.06936(13) 0.3477(2) 0.36590(10) 0.0459(7) Uani 1 1 d .
H19A H 0.0500 0.2973 0.3745 0.055 Uiso 1 1 calc R
C20 C 0.05345(14) 0.4384(2) 0.37873(10) 0.0494(7) Uani 1 1 d .
H20A H 0.0232 0.4455 0.3944 0.059 Uiso 1 1 calc R
C21 C 0.08249(12) 0.5139(2) 0.36804(10) 0.0435(6) Uani 1 1 d .
H21A H 0.0736 0.5722 0.3770 0.052 Uiso 1 1 calc R
C22 C 0.16748(13) 0.65722(18) 0.33174(10) 0.0413(6) Uani 1 1 d .
H22A H 0.1915 0.6821 0.3115 0.050 Uiso 1 1 calc R
H22B H 0.1295 0.6845 0.3228 0.050 Uiso 1 1 calc R
C23 C 0.19243(13) 0.6804(2) 0.38071(10) 0.0471(7) Uani 1 1 d .
C24 C 0.22022(14) 0.6183(2) 0.41362(10) 0.0542(8) Uani 1 1 d .
H24A H 0.2248 0.5581 0.4050 0.065 Uiso 1 1 calc R
C25 C 0.24109(13) 0.6461(2) 0.45937(10) 0.0512(8) Uani 1 1 d .
H25A H 0.2583 0.6025 0.4810 0.061 Uiso 1 1 calc R
C26 C 0.23803(13) 0.7353(2) 0.47511(10) 0.0455(7) Uani 1 1 d .
C27 C 0.20877(13) 0.7931(2) 0.44027(10) 0.0462(7) Uani 1 1 d .
H27A H 0.2046 0.8536 0.4487 0.055 Uiso 1 1 calc R
C28 C 0.18529(13) 0.7696(2) 0.39435(10) 0.0476(7) Uani 1 1 d .
H28A H 0.1654 0.8120 0.3733 0.057 Uiso 1 1 calc R
C29 C 0.17003(12) 0.17752(19) 0.22521(10) 0.0404(6) Uani 1 1 d .
C30 C 0.11727(12) 0.12653(19) 0.20060(10) 0.0414(6) Uani 1 1 d .
C31 C 0.12482(12) 0.0517(2) 0.17396(10) 0.0444(7) Uani 1 1 d .
H31A H 0.1619 0.0324 0.1726 0.053 Uiso 1 1 calc R
C32 C 0.07722(12) 0.0048(2) 0.14898(10) 0.0435(6) Uani 1 1 d .
H32A H 0.0827 -0.0446 0.1303 0.052 Uiso 1 1 calc R
C33 C 0.02102(12) 0.03118(19) 0.15176(10) 0.0410(6) Uani 1 1 d .
C34 C 0.01398(12) 0.10591(19) 0.18078(9) 0.0404(6) Uani 1 1 d .
H34A H -0.0227 0.1240 0.1838 0.048 Uiso 1 1 calc R
C35 C 0.06249(12) 0.1522(2) 0.20475(10) 0.0408(6) Uani 1 1 d .
H35A H 0.0579 0.2012 0.2239 0.049 Uiso 1 1 calc R
C36 C -0.03273(12) -0.01399(19) 0.12212(9) 0.0405(6) Uani 1 1 d .
C37 C -0.02245(12) -0.1089(2) 0.10703(10) 0.0437(6) Uani 1 1 d .
C38 C -0.04995(12) 0.0448(2) 0.07681(9) 0.0435(7) Uani 1 1 d .
C39 C -0.08264(12) -0.0202(2) 0.14939(9) 0.0408(6) Uani 1 1 d .
C40 C -0.07046(13) -0.0603(2) 0.19343(11) 0.0477(7) Uani 1 1 d .
H40A H -0.0325 -0.0744 0.2072 0.057 Uiso 1 1 calc R
C41 C -0.11390(13) -0.0797(2) 0.21747(10) 0.0435(6) Uani 1 1 d .
H41A H -0.1054 -0.1081 0.2467 0.052 Uiso 1 1 calc R
C42 C -0.17057(12) -0.05596(19) 0.19695(10) 0.0408(6) Uani 1 1 d .
C43 C -0.18280(12) -0.01112(19) 0.15438(10) 0.0417(6) Uani 1 1 d .
H43A H -0.2203 0.0078 0.1419 0.050 Uiso 1 1 calc R
C44 C -0.13939(12) 0.00570(19) 0.13019(10) 0.0407(6) Uani 1 1 d .
H44A H -0.1480 0.0343 0.1010 0.049 Uiso 1 1 calc R
C45 C -0.21960(12) -0.0822(2) 0.22048(10) 0.0423(6) Uani 1 1 d .
F1 F 0.00514(7) -0.15968(11) 0.14253(6) 0.0446(4) Uani 1 1 d .
F2 F -0.07091(7) -0.15220(12) 0.08925(6) 0.0492(4) Uani 1 1 d .
F3 F 0.00990(7) -0.11243(12) 0.07380(6) 0.0479(4) Uani 1 1 d .
F4 F -0.09133(7) 0.00765(13) 0.04467(6) 0.0525(4) Uani 1 1 d .
F5 F -0.00552(7) 0.05881(11) 0.05682(5) 0.0457(4) Uani 1 1 d .
F6 F -0.06920(7) 0.12657(11) 0.08671(5) 0.0471(4) Uani 1 1 d .
N1 N 0.18601(10) 0.42012(17) 0.30591(8) 0.0425(5) Uani 1 1 d .
N2 N 0.16280(10) 0.55778(16) 0.32518(8) 0.0398(5) Uani 1 1 d .
N3 N 0.27124(9) 0.24719(15) 0.33225(7) 0.0354(5) Uani 1 1 d .
N4 N 0.33250(10) 0.13865(16) 0.36389(8) 0.0415(5) Uani 1 1 d .
O1 O 0.21807(8) 0.15083(14) 0.22392(7) 0.0450(5) Uani 1 1 d .
O2 O 0.15932(8) 0.25097(14) 0.24588(7) 0.0449(5) Uani 1 1 d .
O3 O -0.20811(9) -0.13713(14) 0.25409(7) 0.0463(5) Uani 1 1 d .
O4 O -0.26823(9) -0.05171(14) 0.20523(7) 0.0456(5) Uani 1 1 d .
Zn1 Zn 0.225946(13) 0.31938(2) 0.277708(11) 0.03851(11) Uani 1 1 d .

loop_
_atom_site_aniso_label
_atom_site_aniso_U_11
_atom_site_aniso_U_22
_atom_site_aniso_U_33
_atom_site_aniso_U_23
_atom_site_aniso_U_13
_atom_site_aniso_U_12
C1 0.0435(15) 0.0386(15) 0.0463(15) 0.0013(12) 0.0088(12) -0.0040(12)
C2 0.0366(14) 0.0492(16) 0.0479(15) -0.0001(13) 0.0144(12) -0.0120(13)
C3 0.0508(16) 0.0410(15) 0.0389(14) -0.0038(12) 0.0139(12) -0.0134(13)
C4 0.0479(16) 0.0434(15) 0.0394(14) -0.0137(12) 0.0174(12) -0.0131(13)
C5 0.0512(17) 0.0504(17) 0.0480(16) -0.0172(14) 0.0113(13) -0.0143(15)
C6 0.0454(16) 0.0559(18) 0.0409(15) -0.0157(13) 0.0145(12) -0.0114(14)
C7 0.0476(16) 0.0478(16) 0.0439(15) -0.0025(13) 0.0165(12) -0.0135(14)
C8 0.0460(16) 0.0401(15) 0.0437(15) 0.0110(12) 0.0143(12) 0.0063(12)
C9 0.0408(15) 0.0432(15) 0.0475(15) 0.0096(12) 0.0142(12) 0.0024(12)
C10 0.0411(15) 0.0427(15) 0.0419(14) 0.0098(12) 0.0082(11) 0.0009(12)
C11 0.0427(15) 0.0431(15) 0.0444(15) 0.0073(13) 0.0045(12) -0.0015(12)
C12 0.0394(14) 0.0403(15) 0.0449(15) 0.0054(12) 0.0181(12) 0.0091(12)
C13 0.0490(16) 0.0448(16) 0.0533(17) -0.0035(13) 0.0219(13) -0.0016(13)
C14 0.0485(16) 0.0457(16) 0.0446(15) 0.0001(13) 0.0172(13) -0.0030(13)
C15 0.0377(14) 0.0412(15) 0.0432(14) -0.0087(12) 0.0120(11) -0.0050(12)
C16 0.0471(16) 0.0407(15) 0.0398(14) -0.0040(12) 0.0162(12) 0.0030(12)
C17 0.0401(14) 0.0404(14) 0.0383(13) -0.0042(12) 0.0169(11) -0.0054(12)
C18 0.0475(16) 0.0445(16) 0.0449(15) 0.0056(12) 0.0166(12) -0.0130(13)
C19 0.0501(16) 0.0430(15) 0.0479(16) 0.0160(13) 0.0180(13) -0.0066(13)
C20 0.0502(17) 0.0553(18) 0.0458(16) 0.0074(14) 0.0171(13) 0.0021(14)
C21 0.0454(16) 0.0429(15) 0.0441(15) -0.0065(12) 0.0138(12) 0.0132(13)
C22 0.0445(15) 0.0331(13) 0.0408(14) -0.0068(11) -0.0039(12) 0.0058(12)
C23 0.0519(17) 0.0378(15) 0.0431(15) -0.0051(12) -0.0099(13) 0.0139(13)
C24 0.0597(19) 0.0426(16) 0.0469(16) -0.0139(13) -0.0200(14) 0.0196(14)
C25 0.0545(18) 0.0417(15) 0.0450(16) -0.0070(13) -0.0184(13) 0.0175(14)
C26 0.0460(15) 0.0446(16) 0.0396(15) -0.0141(12) -0.0058(12) 0.0111(13)
C27 0.0487(16) 0.0353(14) 0.0509(16) -0.0068(12) 0.0016(13) 0.0117(13)
C28 0.0545(17) 0.0422(16) 0.0445(15) -0.0084(13) 0.0062(13) 0.0196(14)
C29 0.0444(16) 0.0399(14) 0.0390(14) -0.0034(12) 0.0132(11) -0.0052(13)
C30 0.0428(15) 0.0369(15) 0.0457(15) -0.0024(12) 0.0120(12) -0.0048(12)
C31 0.0386(15) 0.0484(16) 0.0463(15) -0.0153(13) 0.0089(12) -0.0091(13)
C32 0.0415(15) 0.0410(15) 0.0484(15) -0.0078(12) 0.0097(12) -0.0006(12)
C33 0.0424(15) 0.0371(14) 0.0446(15) -0.0071(12) 0.0115(12) -0.0109(12)
C34 0.0395(14) 0.0416(15) 0.0430(14) -0.0098(12) 0.0152(11) -0.0062(12)
C35 0.0434(15) 0.0401(14) 0.0416(14) -0.0152(12) 0.0146(12) -0.0075(12)
C36 0.0448(15) 0.0416(15) 0.0375(13) -0.0095(12) 0.0137(11) -0.0106(12)
C37 0.0455(15) 0.0437(15) 0.0428(15) -0.0170(13) 0.0112(12) -0.0104(13)
C38 0.0395(14) 0.0541(18) 0.0377(14) 0.0003(12) 0.0099(11) -0.0213(13)
C39 0.0385(14) 0.0463(15) 0.0384(14) -0.0064(12) 0.0098(11) -0.0129(12)
C40 0.0422(16) 0.0513(17) 0.0512(17) 0.0035(14) 0.0134(13) -0.0079(13)
C41 0.0442(15) 0.0435(15) 0.0451(15) -0.0034(12) 0.0147(12) -0.0119(13)
C42 0.0411(15) 0.0405(15) 0.0445(15) -0.0069(12) 0.0176(12) -0.0123(12)
C43 0.0388(14) 0.0413(15) 0.0488(16) -0.0011(12) 0.0181(12) -0.0005(12)
C44 0.0402(14) 0.0416(15) 0.0425(14) -0.0025(12) 0.0138(11) -0.0028(12)
C45 0.0422(16) 0.0443(15) 0.0420(14) 0.0045(13) 0.0125(12) -0.0044(13)
F1 0.0492(9) 0.0374(8) 0.0510(9) -0.0142(7) 0.0196(7) 0.0010(7)
F2 0.0485(10) 0.0546(10) 0.0469(9) -0.0185(8) 0.0153(7) -0.0172(8)
F3 0.0505(9) 0.0497(10) 0.0460(9) -0.0167(8) 0.0162(7) -0.0135(8)
F4 0.0466(9) 0.0591(11) 0.0466(9) -0.0119(8) -0.0028(7) -0.0117(8)
F5 0.0458(9) 0.0494(9) 0.0431(9) 0.0135(7) 0.0121(7) -0.0129(7)
F6 0.0492(9) 0.0464(10) 0.0455(9) 0.0081(7) 0.0096(7) -0.0174(8)
N1 0.0421(13) 0.0431(13) 0.0468(13) -0.0072(11) 0.0194(10) -0.0025(10)
N2 0.0388(12) 0.0380(12) 0.0407(12) -0.0066(10) 0.0041(9) 0.0014(10)
N3 0.0382(11) 0.0364(12) 0.0355(11) -0.0051(9) 0.0164(9) -0.0131(9)
N4 0.0450(13) 0.0421(13) 0.0420(12) 0.0042(10) 0.0195(10) -0.0022(10)
O1 0.0420(11) 0.0455(11) 0.0446(11) -0.0128(9) 0.0025(8) 0.0017(9)
O2 0.0426(10) 0.0453(11) 0.0490(11) -0.0148(9) 0.0146(9) -0.0118(9)
O3 0.0444(11) 0.0441(11) 0.0533(11) 0.0086(9) 0.0170(9) -0.0065(9)
O4 0.0483(12) 0.0443(11) 0.0472(11) 0.0123(9) 0.0169(9) 0.0121(9)
Zn1 0.03686(18) 0.04315(19) 0.03957(18) -0.00818(14) 0.01729(13) -0.00622(14)

loop_
_atom_type_symbol
_atom_type_description
_atom_type_scat_dispersion_real
_atom_type_scat_dispersion_imag
_atom_type_scat_source
C C 0.0033 0.0016 'International Tables Vol C Tables 4.2.6.8 and 6.1.1.4'
H H 0.0000 0.0000 'International Tables Vol C Tables 4.2.6.8 and 6.1.1.4'
N N 0.0061 0.0033 'International Tables Vol C Tables 4.2.6.8 and 6.1.1.4'
O O 0.0106 0.0060 'International Tables Vol C Tables 4.2.6.8 and 6.1.1.4'
F F 0.0171 0.0103 'International Tables Vol C Tables 4.2.6.8 and 6.1.1.4'
Zn Zn 0.2839 1.4301 'International Tables Vol C Tables 4.2.6.8 and 6.1.1.4'

loop_
_geom_angle_atom_site_label_1
_geom_angle_atom_site_label_2
_geom_angle_atom_site_label_3
_geom_angle
_geom_angle_site_symmetry_1
_geom_angle_site_symmetry_3
N3 C1 N4 111.9(3) . .
N3 C1 H1A 124.1 . .
N4 C1 H1A 124.1 . .
N4 C2 C3 106.2(2) . .
N4 C2 C7 129.3(3) . .
C3 C2 C7 124.5(3) . .
C2 C3 C4 121.3(3) . .
C2 C3 N3 108.7(3) . .
C4 C3 N3 129.9(3) . .
C3 C4 C5 115.4(3) . .
C3 C4 H4A 122.3 . .
C5 C4 H4A 122.3 . .
C6 C5 C4 122.6(3) . .
C6 C5 H5A 118.7 . .
C4 C5 H5A 118.7 . .
C5 C6 C7 123.1(3) . .
C5 C6 H6A 118.4 . .
C7 C6 H6A 118.4 . .
C6 C7 C2 112.9(3) . .
C6 C7 H7A 123.5 . .
C2 C7 H7A 123.5 . .
N4 C8 C9 110.6(2) . .
N4 C8 H8A 109.5 . .
C9 C8 H8A 109.5 . .
N4 C8 H8B 109.5 . .
C9 C8 H8B 109.5 . .
H8A C8 H8B 108.1 . .
C10 C9 C14 119.8(3) . .
C10 C9 C8 119.3(3) . .
C14 C9 C8 120.8(3) . .
C9 C10 C11 120.0(3) . .
C9 C10 H10A 120.0 . .
C11 C10 H10A 120.0 . .
C12 C11 C10 121.0(3) . .
C12 C11 H11A 119.5 . .
C10 C11 H11A 119.5 . .
C11 C12 C13 119.3(2) . .
C11 C12 C12 120.30(19) . 2_655
C13 C12 C12 120.38(18) . 2_655
C14 C13 C12 120.6(3) . .
C14 C13 H13A 119.7 . .
C12 C13 H13A 119.7 . .
C13 C14 C9 119.3(3) . .
C13 C14 H14A 120.4 . .
C9 C14 H14A 120.4 . .
N2 C15 N1 111.0(2) . .
N2 C15 H15A 124.5 . .
N1 C15 H15A 124.5 . .
N2 C16 C17 105.2(2) . .
N2 C16 C21 132.4(3) . .
C17 C16 C21 122.4(3) . .
N1 C17 C16 108.2(2) . .
N1 C17 C18 130.9(3) . .
C16 C17 C18 120.9(2) . .
C19 C18 C17 117.8(3) . .
C19 C18 H18A 121.1 . .
C17 C18 H18A 121.1 . .
C18 C19 C20 121.4(3) . .
C18 C19 H19A 119.3 . .
C20 C19 H19A 119.3 . .
C21 C20 C19 120.7(3) . .
C21 C20 H20A 119.6 . .
C19 C20 H20A 119.6 . .
C20 C21 C16 116.8(3) . .
C20 C21 H21A 121.6 . .
C16 C21 H21A 121.6 . .
C23 C22 N2 111.1(2) . .
C23 C22 H22A 109.4 . .
N2 C22 H22A 109.4 . .
C23 C22 H22B 109.4 . .
N2 C22 H22B 109.4 . .
H22A C22 H22B 108.0 . .
C28 C23 C24 119.3(3) . .
C28 C23 C22 116.7(3) . .
C24 C23 C22 124.0(3) . .
C25 C24 C23 119.8(3) . .
C25 C24 H24A 120.1 . .
C23 C24 H24A 120.1 . .
C24 C25 C26 124.1(3) . .
C24 C25 H25A 117.9 . .
C26 C25 H25A 117.9 . .
C27 C26 C25 112.6(2) . .
C27 C26 C26 124.0(3) . 7_566
C25 C26 C26 123.3(3) . 7_566
C28 C27 C26 126.4(3) . .
C28 C27 H27A 116.8 . .
C26 C27 H27A 116.8 . .
C27 C28 C23 117.7(3) . .
C27 C28 H28A 121.2 . .
C23 C28 H28A 121.2 . .
O1 C29 O2 124.3(3) . .
O1 C29 C30 121.2(2) . .
O2 C29 C30 114.5(2) . .
C31 C30 C35 120.0(3) . .
C31 C30 C29 118.2(3) . .
C35 C30 C29 121.8(2) . .
C30 C31 C32 120.2(3) . .
C30 C31 H31A 119.9 . .
C32 C31 H31A 119.9 . .
C31 C32 C33 120.7(3) . .
C31 C32 H32A 119.7 . .
C33 C32 H32A 119.7 . .
C32 C33 C34 118.5(2) . .
C32 C33 C36 122.4(2) . .
C34 C33 C36 118.9(3) . .
C35 C34 C33 119.3(3) . .
C35 C34 H34A 120.3 . .
C33 C34 H34A 120.3 . .
C30 C35 C34 121.2(3) . .
C30 C35 H35A 119.4 . .
C34 C35 H35A 119.4 . .
C37 C36 C33 113.6(2) . .
C37 C36 C39 106.4(2) . .
C33 C36 C39 111.6(2) . .
C37 C36 C38 107.2(2) . .
C33 C36 C38 106.3(2) . .
C39 C36 C38 111.7(2) . .
F2 C37 F1 106.5(2) . .
F2 C37 F3 106.1(2) . .
F1 C37 F3 105.9(2) . .
F2 C37 C36 112.4(2) . .
F1 C37 C36 112.1(2) . .
F3 C37 C36 113.3(2) . .
F5 C38 F4 107.2(2) . .
F5 C38 F6 107.1(2) . .
F4 C38 F6 106.6(2) . .
F5 C38 C36 111.4(2) . .
F4 C38 C36 113.4(2) . .
F6 C38 C36 110.8(2) . .
C40 C39 C44 119.0(3) . .
C40 C39 C36 117.4(3) . .
C44 C39 C36 123.3(2) . .
C39 C40 C41 121.2(3) . .
C39 C40 H40A 119.4 . .
C41 C40 H40A 119.4 . .
C40 C41 C42 118.7(3) . .
C40 C41 H41A 120.6 . .
C42 C41 H41A 120.6 . .
C43 C42 C41 120.6(2) . .
C43 C42 C45 119.2(3) . .
C41 C42 C45 120.2(3) . .
C42 C43 C44 120.1(3) . .
C42 C43 H43A 120.0 . .
C44 C43 H43A 120.0 . .
C43 C44 C39 120.2(3) . .
C43 C44 H44A 119.9 . .
C39 C44 H44A 119.9 . .
O4 C45 O3 123.5(3) . .
O4 C45 C42 119.6(3) . .
O3 C45 C42 116.9(3) . .
C15 N1 C17 106.8(2) . .
C15 N1 Zn1 125.66(18) . .
C17 N1 Zn1 127.55(19) . .
C15 N2 C16 108.8(2) . .
C15 N2 C22 123.9(2) . .
C16 N2 C22 127.2(2) . .
C1 N3 C3 105.6(2) . .
C1 N3 Zn1 122.83(18) . .
C3 N3 Zn1 128.12(18) . .
C1 N4 C2 107.5(2) . .
C1 N4 C8 123.4(2) . .
C2 N4 C8 128.5(2) . .
C29 O2 Zn1 115.95(18) . .
C45 O3 Zn1 115.22(18) . 3_445
O2 Zn1 O3 129.60(9) . 3
O2 Zn1 N1 99.71(9) . .
O3 Zn1 N1 112.54(9) 3 .
O2 Zn1 N3 110.68(9) . .
O3 Zn1 N3 96.53(8) 3 .
N1 Zn1 N3 106.34(9) . .

loop_
_geom_bond_atom_site_label_1
_geom_bond_atom_site_label_2
_geom_bond_distance
_geom_bond_site_symmetry_2
C1 N3 1.333(4) .
C1 N4 1.347(4) .
C1 H1A 0.9300 .
C2 N4 1.385(4) .
C2 C3 1.385(4) .
C2 C7 1.417(4) .
C3 C4 1.397(4) .
C3 N3 1.398(3) .
C4 C5 1.402(4) .
C4 H4A 0.9300 .
C5 C6 1.391(5) .
C5 H5A 0.9300 .
C6 C7 1.404(4) .
C6 H6A 0.9300 .
C7 H7A 0.9300 .
C8 N4 1.482(4) .
C8 C9 1.528(4) .
C8 H8A 0.9700 .
C8 H8B 0.9700 .
C9 C10 1.378(4) .
C9 C14 1.435(4) .
C10 C11 1.390(4) .
C10 H10A 0.9300 .
C11 C12 1.376(4) .
C11 H11A 0.9300 .
C12 C13 1.419(4) .
C12 C12 1.518(5) 2_655
C13 C14 1.363(4) .
C13 H13A 0.9300 .
C14 H14A 0.9300 .
C15 N2 1.328(3) .
C15 N1 1.333(4) .
C15 H15A 0.9300 .
C16 N2 1.388(4) .
C16 C17 1.394(4) .
C16 C21 1.411(4) .
C17 N1 1.389(3) .
C17 C18 1.395(4) .
C18 C19 1.372(4) .
C18 H18A 0.9300 .
C19 C20 1.451(4) .
C19 H19A 0.9300 .
C20 C21 1.371(4) .
C20 H20A 0.9300 .
C21 H21A 0.9300 .
C22 C23 1.465(4) .
C22 N2 1.470(3) .
C22 H22A 0.9700 .
C22 H22B 0.9700 .
C23 C28 1.385(4) .
C23 C24 1.385(4) .
C24 C25 1.382(4) .
C24 H24A 0.9300 .
C25 C26 1.391(4) .
C25 H25A 0.9300 .
C26 C27 1.391(4) .
C26 C26 1.505(5) 7_566
C27 C28 1.381(4) .
C27 H27A 0.9300 .
C28 H28A 0.9300 .
C29 O1 1.211(3) .
C29 O2 1.283(3) .
C29 C30 1.505(4) .
C30 C31 1.375(4) .
C30 C35 1.379(4) .
C31 C32 1.391(4) .
C31 H31A 0.9300 .
C32 C33 1.404(4) .
C32 H32A 0.9300 .
C33 C34 1.413(4) .
C33 C36 1.533(4) .
C34 C35 1.391(4) .
C34 H34A 0.9300 .
C35 H35A 0.9300 .
C36 C37 1.493(4) .
C36 C39 1.556(4) .
C36 C38 1.557(4) .
C37 F2 1.320(3) .
C37 F1 1.329(3) .
C37 F3 1.352(3) .
C38 F5 1.319(3) .
C38 F4 1.324(3) .
C38 F6 1.334(4) .
C39 C40 1.384(4) .
C39 C44 1.398(4) .
C40 C41 1.387(4) .
C40 H40A 0.9300 .
C41 C42 1.396(4) .
C41 H41A 0.9300 .
C42 C43 1.379(4) .
C42 C45 1.514(4) .
C43 C44 1.382(4) .
C43 H43A 0.9300 .
C44 H44A 0.9300 .
C45 O4 1.230(3) .
C45 O3 1.252(3) .
N1 Zn1 2.016(2) .
N3 Zn1 2.021(2) .
O2 Zn1 1.9366(19) .
O3 Zn1 1.9387(19) 3_445
Zn1 O3 1.9387(19) 3

loop_
_geom_torsion_atom_site_label_1
_geom_torsion_atom_site_label_2
_geom_torsion_atom_site_label_3
_geom_torsion_atom_site_label_4
_geom_torsion
_geom_torsion_site_symmetry_1
_geom_torsion_site_symmetry_4
N4 C2 C3 C4 179.7(2) . .
C7 C2 C3 C4 -0.1(4) . .
N4 C2 C3 N3 -0.6(3) . .
C7 C2 C3 N3 179.6(2) . .
C2 C3 C4 C5 -0.2(4) . .
N3 C3 C4 C5 -179.8(3) . .
C3 C4 C5 C6 0.1(4) . .
C4 C5 C6 C7 0.3(5) . .
C5 C6 C7 C2 -0.6(4) . .
N4 C2 C7 C6 -179.3(3) . .
C3 C2 C7 C6 0.5(4) . .
N4 C8 C9 C10 -139.1(3) . .
N4 C8 C9 C14 42.2(4) . .
C14 C9 C10 C11 0.3(4) . .
C8 C9 C10 C11 -178.4(2) . .
C9 C10 C11 C12 0.1(4) . .
C10 C11 C12 C13 -1.3(4) . .
C10 C11 C12 C12 179.5(3) . 2_655
C11 C12 C13 C14 2.1(4) . .
C12 C12 C13 C14 -178.8(3) 2_655 .
C12 C13 C14 C9 -1.7(5) . .
C10 C9 C14 C13 0.5(4) . .
C8 C9 C14 C13 179.2(3) . .
N2 C16 C17 N1 -0.2(3) . .
C21 C16 C17 N1 180.0(3) . .
N2 C16 C17 C18 -178.1(3) . .
C21 C16 C17 C18 2.1(5) . .
N1 C17 C18 C19 -179.2(3) . .
C16 C17 C18 C19 -1.8(4) . .
C17 C18 C19 C20 1.9(4) . .
C18 C19 C20 C21 -2.3(5) . .
C19 C20 C21 C16 2.3(4) . .
N2 C16 C21 C20 178.0(3) . .
C17 C16 C21 C20 -2.3(4) . .
N2 C22 C23 C28 -163.4(3) . .
N2 C22 C23 C24 14.1(5) . .
C28 C23 C24 C25 -0.8(5) . .
C22 C23 C24 C25 -178.3(3) . .
C23 C24 C25 C26 -2.4(6) . .
C24 C25 C26 C27 3.3(5) . .
C24 C25 C26 C26 -178.9(4) . 7_566
C25 C26 C27 C28 -1.2(5) . .
C26 C26 C27 C28 -179.0(4) 7_566 .
C26 C27 C28 C23 -1.8(5) . .
C24 C23 C28 C27 2.7(5) . .
C22 C23 C28 C27 -179.6(3) . .
O1 C29 C30 C31 -4.1(4) . .
O2 C29 C30 C31 174.1(3) . .
O1 C29 C30 C35 174.9(3) . .
O2 C29 C30 C35 -6.9(4) . .
C35 C30 C31 C32 3.7(4) . .
C29 C30 C31 C32 -177.3(3) . .
C30 C31 C32 C33 -2.0(5) . .
C31 C32 C33 C34 -0.5(4) . .
C31 C32 C33 C36 175.4(3) . .
C32 C33 C34 C35 1.4(4) . .
C36 C33 C34 C35 -174.6(3) . .
C31 C30 C35 C34 -2.8(4) . .
C29 C30 C35 C34 178.2(3) . .
C33 C34 C35 C30 0.2(4) . .
C32 C33 C36 C37 24.9(4) . .
C34 C33 C36 C37 -159.2(3) . .
C32 C33 C36 C39 145.2(3) . .
C34 C33 C36 C39 -38.9(4) . .
C32 C33 C36 C38 -92.8(3) . .
C34 C33 C36 C38 83.1(3) . .
C33 C36 C37 F2 168.3(2) . .
C39 C36 C37 F2 45.1(3) . .
C38 C36 C37 F2 -74.6(3) . .
C33 C36 C37 F1 48.3(3) . .
C39 C36 C37 F1 -74.9(3) . .
C38 C36 C37 F1 165.4(2) . .
C33 C36 C37 F3 -71.5(3) . .
C39 C36 C37 F3 165.3(2) . .
C38 C36 C37 F3 45.6(3) . .
C37 C36 C38 F5 -71.2(3) . .
C33 C36 C38 F5 50.6(3) . .
C39 C36 C38 F5 172.6(2) . .
C37 C36 C38 F4 49.8(3) . .
C33 C36 C38 F4 171.6(2) . .
C39 C36 C38 F4 -66.4(3) . .
C37 C36 C38 F6 169.6(2) . .
C33 C36 C38 F6 -68.6(3) . .
C39 C36 C38 F6 53.4(3) . .
C37 C36 C39 C40 71.6(3) . .
C33 C36 C39 C40 -52.8(3) . .
C38 C36 C39 C40 -171.7(3) . .
C37 C36 C39 C44 -103.1(3) . .
C33 C36 C39 C44 132.4(3) . .
C38 C36 C39 C44 13.6(4) . .
C44 C39 C40 C41 3.7(4) . .
C36 C39 C40 C41 -171.2(3) . .
C39 C40 C41 C42 -1.7(4) . .
C40 C41 C42 C43 -2.2(4) . .
C40 C41 C42 C45 175.6(3) . .
C41 C42 C43 C44 4.0(4) . .
C45 C42 C43 C44 -173.9(3) . .
C42 C43 C44 C39 -1.9(4) . .
C40 C39 C44 C43 -1.9(4) . .
C36 C39 C44 C43 172.7(3) . .
C43 C42 C45 O4 -10.8(4) . .
C41 C42 C45 O4 171.3(3) . .
C43 C42 C45 O3 166.9(3) . .
C41 C42 C45 O3 -10.9(4) . .
N2 C15 N1 C17 1.6(3) . .
N2 C15 N1 Zn1 179.75(18) . .
C16 C17 N1 C15 -0.8(3) . .
C18 C17 N1 C15 176.8(3) . .
C16 C17 N1 Zn1 -178.9(2) . .
C18 C17 N1 Zn1 -1.3(5) . .
N1 C15 N2 C16 -1.8(3) . .
N1 C15 N2 C22 174.6(2) . .
C17 C16 N2 C15 1.1(3) . .
C21 C16 N2 C15 -179.1(3) . .
C17 C16 N2 C22 -175.0(2) . .
C21 C16 N2 C22 4.8(5) . .
C23 C22 N2 C15 -107.3(3) . .
C23 C22 N2 C16 68.3(4) . .
N4 C1 N3 C3 0.6(3) . .
N4 C1 N3 Zn1 161.27(17) . .
C2 C3 N3 C1 0.0(3) . .
C4 C3 N3 C1 179.7(3) . .
C2 C3 N3 Zn1 -159.24(18) . .
C4 C3 N3 Zn1 20.4(4) . .
N3 C1 N4 C2 -1.0(3) . .
N3 C1 N4 C8 -172.7(2) . .
C3 C2 N4 C1 1.0(3) . .
C7 C2 N4 C1 -179.3(3) . .
C3 C2 N4 C8 172.1(2) . .
C7 C2 N4 C8 -8.2(4) . .
C9 C8 N4 C1 70.6(3) . .
C9 C8 N4 C2 -99.2(3) . .
O1 C29 O2 Zn1 -1.5(4) . .
C30 C29 O2 Zn1 -179.61(18) . .
O4 C45 O3 Zn1 5.2(4) . 3_445
C42 C45 O3 Zn1 -172.38(19) . 3_445
C29 O2 Zn1 O3 52.6(2) . 3
C29 O2 Zn1 N1 -177.13(19) . .
C29 O2 Zn1 N3 -65.4(2) . .
C15 N1 Zn1 O2 -130.7(2) . .
C17 N1 Zn1 O2 47.1(2) . .
C15 N1 Zn1 O3 9.8(3) . 3
C17 N1 Zn1 O3 -172.4(2) . 3
C15 N1 Zn1 N3 114.3(2) . .
C17 N1 Zn1 N3 -68.0(2) . .
C1 N3 Zn1 O2 53.5(2) . .
C3 N3 Zn1 O2 -150.4(2) . .
C1 N3 Zn1 O3 -83.3(2) . 3
C3 N3 Zn1 O3 72.8(2) . 3
C1 N3 Zn1 N1 160.9(2) . .
C3 N3 Zn1 N1 -43.1(2) . .
